data_7201185
loop_
_publ_author_name
'Zorina, Leokadiya V.'
'Prokhorova, Tat'yana G.'
'Khasanov, Salavat S.'
'Simonov, Sergey V.'
'Zverev, Vladimir N.'
'Korobenko, Alexey V.'
'Putrya, Anna V.'
'Mironov, Vladimir S.'
'Canadell, Enric'
'Shibaeva, Rimma P.'
'Yagubskii, Eduard B.'

_publ_section_title
;
 A new hybrid molecular metal assembling a BEDT-TTF conducting network
 and the magnetic chain anion [Mn2Cl5(H2O)5]&#x2212;\\infty :
 \a-(BEDT-TTF)2[Mn2Cl5(H2O)5]
;
_journal_issue 10
_journal_name_full CrystEngComm
_journal_page_first 2102
_journal_paper_doi 10.1039/b905840k
_journal_volume 11
_journal_year 2009
_chemical_compound_source 'synthesis as described'
_chemical_formula_moiety '(Cl5 H10 Mn2 O5), 2(C10 H8 S8)'
_chemical_formula_sum 'C20 H26 Cl5 Mn2 O5 S16'
_chemical_formula_weight 1146.50
_chemical_name_systematic
;
?
;
_space_group_IT_number 36
_symmetry_cell_setting orthorhombic
_symmetry_Int_Tables_number 36
_symmetry_space_group_name_Hall 'C 2c -2'
_symmetry_space_group_name_H-M 'C m c 21'
_atom_sites_solution_hydrogens geom
_atom_sites_solution_primary direct
_atom_sites_solution_secondary difmap
_audit_creation_method
;
CrysAlis RED (Oxford Diffraction Ltd.),
SHELXL-97 and WinGX routine-INITIALISE
;
_cell_angle_alpha 90.00
_cell_angle_beta 90.00
_cell_angle_gamma 90.00
_cell_formula_units_Z 8
_cell_length_a 78.612(3)
_cell_length_b 10.6365(5)
_cell_length_c 9.6012(4)
_cell_measurement_reflns_used 19159
_cell_measurement_temperature 293(2)
_cell_measurement_theta_max 29.3740
_cell_measurement_theta_min 2.5747
_cell_volume 8028.1(6)
_computing_cell_refinement 'CrysAlis RED, Oxford Diffraction Ltd.'
_computing_data_collection 'CrysAlis CCD, Oxford Diffraction Ltd.'
_computing_data_reduction 'CrysAlis RED, Oxford Diffraction Ltd.'
_computing_molecular_graphics 'Ortep-3 for Windows (Farrugia, 1997), DIAMOND 3.1 (Crystal Impact GbR 2005)'
_computing_publication_material 'WinGX publication routines (Farrugia, 1999)'
_computing_structure_refinement 'SHELXL-97 (Sheldrick, 2008)'
_computing_structure_solution 'SHELXS-97 (Sheldrick, 2008)'
_diffrn_ambient_temperature 293(2)
_diffrn_detector_area_resol_mean 10.4752
_diffrn_measured_fraction_theta_full 0.994
_diffrn_measured_fraction_theta_max 0.927
_diffrn_measurement_device_type CCD
_diffrn_measurement_method \w-scans
_diffrn_radiation_monochromator graphite
_diffrn_radiation_source 'Enhance (Mo) X-ray Source'
_diffrn_radiation_type MoK\a
_diffrn_radiation_wavelength 0.71073
_diffrn_reflns_av_R_equivalents 0.0446
_diffrn_reflns_av_sigmaI/netI 0.0377
_diffrn_reflns_limit_h_max 104
_diffrn_reflns_limit_h_min -103
_diffrn_reflns_limit_k_max 14
_diffrn_reflns_limit_k_min -14
_diffrn_reflns_limit_l_max 13
_diffrn_reflns_limit_l_min -12
_diffrn_reflns_number 43900
_diffrn_reflns_theta_full 26.00
_diffrn_reflns_theta_max 29.46
_diffrn_reflns_theta_min 2.59
_diffrn_standards_decay_% 0
_exptl_absorpt_coefficient_mu 1.829
_exptl_absorpt_correction_type multi-scan
_exptl_absorpt_process_details 'Scale3AbsPack program of CrysAlisPro software'
_exptl_crystal_colour black
_exptl_crystal_density_diffrn 1.897
_exptl_crystal_density_method 'not measured'
_exptl_crystal_description prism
_exptl_crystal_F_000 4616
_exptl_crystal_size_max 0.8
_exptl_crystal_size_mid 0.4
_exptl_crystal_size_min 0.4
_refine_diff_density_max 1.875
_refine_diff_density_min -0.687
_refine_diff_density_rms 0.110
_refine_ls_abs_structure_details 'Flack H D (1983), Acta Cryst. A39, 876-881'
_refine_ls_abs_structure_Flack 0.41(3)
_refine_ls_extinction_coef 0
_refine_ls_extinction_method none
_refine_ls_goodness_of_fit_ref 1.052
_refine_ls_hydrogen_treatment mixed
_refine_ls_matrix_type full
_refine_ls_number_parameters 520
_refine_ls_number_reflns 9507
_refine_ls_number_restraints 11
_refine_ls_restrained_S_all 1.051
_refine_ls_R_factor_all 0.0703
_refine_ls_R_factor_gt 0.0504
_refine_ls_shift/su_max 0.002
_refine_ls_shift/su_mean 0.000
_refine_ls_structure_factor_coef Fsqd
_refine_ls_weighting_details 'calc w=1/[\s^2^(Fo^2^)+(0.0893P)^2^+0.0223P] where P=(Fo^2^+2Fc^2^)/3'
_refine_ls_weighting_scheme calc
_refine_ls_wR_factor_gt 0.1336
_refine_ls_wR_factor_ref 0.1428
_reflns_number_gt 7186
_reflns_number_total 9507
_reflns_threshold_expression >2\s(I)
_cod_data_source_file b905840k.txt
_cod_data_source_block alpha(BEDT-TTF)2[Mn2Cl5(H2O)5]
_cod_database_code 7201185

loop_
_symmetry_equiv_pos_as_xyz
'x, y, z'
'-x, -y, z+1/2'
'-x, y, z'
'x, -y, z+1/2'
'x+1/2, y+1/2, z'
'-x+1/2, -y+1/2, z+1/2'
'-x+1/2, y+1/2, z'
'x+1/2, -y+1/2, z+1/2'

loop_
_atom_site_label
_atom_site_type_symbol
_atom_site_fract_x
_atom_site_fract_y
_atom_site_fract_z
_atom_site_U_iso_or_equiv
_atom_site_adp_type
_atom_site_occupancy
_atom_site_symmetry_multiplicity
_atom_site_calc_flag
_atom_site_refinement_flags
_atom_site_disorder_assembly
_atom_site_disorder_group
Mn1 Mn 0.0000 0.36877(8) 0.03600(11) 0.0218(2) Uani 1 2 d S . .
Mn2 Mn 0.0000 0.02292(8) 0.32431(13) 0.0249(2) Uani 1 2 d S . .
Cl1 Cl 0.0000 0.12237(13) 0.05977(17) 0.0261(4) Uani 1 2 d S . .
Cl2 Cl 0.023297(16) 0.37305(11) -0.13980(16) 0.0340(3) Uani 1 1 d . . .
Cl3 Cl 0.022590(18) 0.15971(14) 0.41734(16) 0.0453(4) Uani 1 1 d . . .
O1 O 0.01915(5) 0.3730(3) 0.2002(4) 0.0352(9) Uani 1 1 d D . .
H1A H 0.0214(7) 0.316(3) 0.255(4) 0.053 Uiso 1 1 d D . .
H1B H 0.0168(8) 0.433(3) 0.251(4) 0.053 Uiso 1 1 d D . .
O2 O -0.01895(6) -0.1047(4) 0.2364(4) 0.0543(12) Uani 1 1 d D . .
H2A H -0.0215(9) -0.177(2) 0.261(6) 0.082 Uiso 1 1 d D . .
H2B H -0.0162(9) -0.114(5) 0.154(3) 0.082 Uiso 1 1 d D . .
O3 O 0.0000 0.5792(4) 0.0578(5) 0.0391(12) Uani 1 2 d SD . .
H3A H 0.0000 0.604(6) 0.139(2) 0.059 Uiso 1 2 d SD . .
H3B H 0.0000 0.645(3) 0.013(6) 0.059 Uiso 1 2 d SD . .
Mn3 Mn 0.250121(17) 0.37902(15) 0.71250(19) 0.0366(4) Uani 0.50 1 d P . .
Mn4 Mn 0.249991(17) 0.27140(16) 0.9269(2) 0.0385(4) Uani 0.50 1 d P . .
Cl4A Cl 0.22659(6) 0.3742(4) 0.8856(4) 0.0418(9) Uani 0.50 1 d P A 1
Cl5A Cl 0.27361(6) 0.3753(4) 0.8866(4) 0.0404(9) Uani 0.50 1 d P A 1
O5A O 0.2326(2) 0.3796(16) 0.5444(19) 0.079(5) Uani 0.50 1 d P . 1
O6A O 0.27083(18) 0.3742(14) 0.5488(16) 0.057(4) Uani 0.50 1 d P A 1
Cl4B Cl 0.22715(6) 0.4094(5) 0.8360(5) 0.0578(11) Uani 0.50 1 d P A 2
Cl5B Cl 0.27279(7) 0.4093(5) 0.8359(5) 0.0590(12) Uani 0.50 1 d P A 2
O5B O 0.22936(14) 0.3520(13) 0.5097(13) 0.041(3) Uani 0.50 1 d P . 2
O6B O 0.2321(2) 0.1450(18) 1.0075(16) 0.065(4) Uani 0.50 1 d P . 2
Cl6 Cl 0.24998(10) 0.1261(4) 0.6900(9) 0.0371(10) Uani 0.50 1 d P . .
O4 O 0.2502(2) 0.1679(12) 0.686(2) 0.052(4) Uani 0.50 1 d P A .
S1 S 0.148801(16) 0.27501(14) 0.41066(17) 0.0407(4) Uani 1 1 d . . .
S2 S 0.139247(17) 0.46726(12) 0.20585(18) 0.0410(4) Uani 1 1 d . . .
S3 S 0.111071(17) 0.28378(12) 0.54104(17) 0.0403(4) Uani 1 1 d . . .
S4 S 0.101065(15) 0.47394(13) 0.33379(18) 0.0374(3) Uani 1 1 d . . .
S5 S 0.184884(18) 0.26473(19) 0.3267(2) 0.0528(5) Uani 1 1 d . . .
S6 S 0.172671(17) 0.48342(18) 0.0744(2) 0.0473(4) Uani 1 1 d . . .
S7 S 0.077436(16) 0.26748(16) 0.67334(18) 0.0419(4) Uani 1 1 d . . .
S8 S 0.065264(17) 0.48943(18) 0.41989(19) 0.0451(4) Uani 1 1 d . . .
C1 C 0.13283(6) 0.3695(4) 0.3448(7) 0.0305(11) Uani 1 1 d . . .
C2 C 0.11678(6) 0.3719(5) 0.3981(7) 0.0364(13) Uani 1 1 d . . .
C3 C 0.16449(7) 0.3317(5) 0.2961(6) 0.0326(12) Uani 1 1 d . . .
C4 C 0.16060(6) 0.4173(5) 0.2044(6) 0.0317(11) Uani 1 1 d . . .
C5 C 0.09035(5) 0.3394(5) 0.5446(6) 0.0280(10) Uani 1 1 d . . .
C6 C 0.08506(6) 0.4281(5) 0.4488(5) 0.0308(12) Uani 1 1 d . . .
C7 C 0.19680(7) 0.3184(7) 0.1845(8) 0.067(2) Uani 1 1 d . . .
H7A H 0.2088 0.3086 0.2062 0.080 Uiso 1 1 calc R . .
H7B H 0.1943 0.2652 0.1049 0.080 Uiso 1 1 calc R . .
C8 C 0.19364(6) 0.4537(5) 0.1437(8) 0.0537(19) Uani 1 1 d . . .
H8A H 0.2020 0.4781 0.0745 0.064 Uiso 1 1 calc R . .
H8B H 0.1953 0.5065 0.2249 0.064 Uiso 1 1 calc R . .
C9 C 0.05658(6) 0.2973(5) 0.6070(8) 0.0495(17) Uani 1 1 d . . .
H9A H 0.0548 0.2449 0.5257 0.059 Uiso 1 1 calc R . .
H9B H 0.0483 0.2725 0.6769 0.059 Uiso 1 1 calc R . .
C10 C 0.05337(6) 0.4303(5) 0.5681(6) 0.0435(14) Uani 1 1 d . . .
H10A H 0.0559 0.4828 0.6480 0.052 Uiso 1 1 calc R . .
H10B H 0.0413 0.4398 0.5484 0.052 Uiso 1 1 calc R . .
S11 S 0.138625(17) 0.03169(12) -0.28952(18) 0.0404(4) Uani 1 1 d . . .
S12 S 0.148075(16) 0.22517(14) -0.08622(17) 0.0400(4) Uani 1 1 d . . .
S13 S 0.100453(15) 0.02395(13) -0.16189(17) 0.0363(3) Uani 1 1 d . . .
S14 S 0.110137(17) 0.21701(12) 0.04352(17) 0.0405(4) Uani 1 1 d . B .
S15 S 0.172031(16) 0.01706(18) -0.4229(2) 0.0470(4) Uani 1 1 d . . .
S16 S 0.184163(18) 0.23683(19) -0.1723(2) 0.0535(5) Uani 1 1 d . . .
S17 S 0.064372(17) 0.01260(19) -0.0804(2) 0.0496(4) Uani 1 1 d . . .
S18 S 0.076212(16) 0.23503(16) 0.17224(19) 0.0417(4) Uani 1 1 d . B .
C11 C 0.13217(6) 0.1298(4) -0.1518(6) 0.0297(11) Uani 1 1 d . . .
C12 C 0.11610(6) 0.1278(5) -0.0978(7) 0.0361(13) Uani 1 1 d . . .
C13 C 0.15987(6) 0.0823(5) -0.2939(6) 0.0342(12) Uani 1 1 d . . .
C14 C 0.16360(6) 0.1697(5) -0.2011(6) 0.0332(12) Uani 1 1 d . . .
C15 C 0.08427(6) 0.0721(4) -0.0497(5) 0.0287(11) Uani 1 1 d . B .
C16 C 0.08926(6) 0.1613(5) 0.0461(6) 0.0316(11) Uani 1 1 d . . .
C17 C 0.19304(7) 0.0458(5) -0.3550(8) 0.0544(19) Uani 1 1 d . . .
H17A H 0.1948 -0.0074 -0.2743 0.065 Uiso 1 1 calc R . .
H17B H 0.2013 0.0218 -0.4250 0.065 Uiso 1 1 calc R . .
C18 C 0.19626(8) 0.1820(7) -0.3133(9) 0.069(2) Uani 1 1 d . . .
H18A H 0.1940 0.2352 -0.3932 0.083 Uiso 1 1 calc R . .
H18B H 0.2082 0.1911 -0.2903 0.083 Uiso 1 1 calc R . .
C19A C 0.05216(8) 0.0733(6) 0.0663(8) 0.0426(17) Uani 0.80 1 d PD B 1
H19A H 0.0402 0.0657 0.0434 0.051 Uiso 0.80 1 calc PR B 1
H19B H 0.0543 0.0191 0.1457 0.051 Uiso 0.80 1 calc PR B 1
C19B C 0.0527(3) 0.138(2) -0.0203(18) 0.043(6) Uani 0.20 1 d PD B 2
H19C H 0.0536 0.2028 -0.0916 0.051 Uiso 0.20 1 calc PR B 2
H19D H 0.0410 0.1111 -0.0204 0.051 Uiso 0.20 1 calc PR B 2
C20 C 0.05526(7) 0.2014(6) 0.1093(10) 0.061(2) Uani 1 1 d D . .
H20A H 0.0472 0.2225 0.1819 0.073 Uiso 0.80 1 calc PR B 1
H20B H 0.0530 0.2562 0.0307 0.073 Uiso 0.80 1 calc PR B 1
H20C H 0.0496 0.1518 0.1802 0.073 Uiso 0.20 1 calc PR B 2
H20D H 0.0492 0.2809 0.1038 0.073 Uiso 0.20 1 calc PR B 2

loop_
_atom_site_aniso_label
_atom_site_aniso_U_11
_atom_site_aniso_U_22
_atom_site_aniso_U_33
_atom_site_aniso_U_23
_atom_site_aniso_U_13
_atom_site_aniso_U_12
Mn1 0.0252(5) 0.0213(4) 0.0189(5) -0.0023(4) 0.000 0.000
Mn2 0.0237(5) 0.0219(5) 0.0292(5) -0.0056(4) 0.000 0.000
Cl1 0.0419(9) 0.0169(7) 0.0195(8) 0.0017(6) 0.000 0.000
Cl2 0.0368(6) 0.0245(5) 0.0407(7) 0.0021(5) 0.0148(6) -0.0015(5)
Cl3 0.0526(8) 0.0551(8) 0.0282(6) 0.0145(6) -0.0185(7) -0.0315(7)
O1 0.062(2) 0.0221(16) 0.0217(17) -0.0078(13) -0.0199(17) 0.0024(16)
O2 0.075(3) 0.054(2) 0.034(2) 0.020(2) -0.016(2) -0.037(2)
O3 0.088(4) 0.0061(18) 0.023(2) -0.006(2) 0.000 0.000
Mn3 0.0381(10) 0.0350(9) 0.0366(9) 0.0015(8) -0.0010(5) -0.0004(6)
Mn4 0.0296(8) 0.0375(9) 0.0483(10) 0.0047(9) 0.0003(6) -0.0001(5)
Cl4A 0.0361(16) 0.041(2) 0.048(2) 0.0143(14) 0.0112(17) 0.0002(13)
Cl5A 0.0334(15) 0.043(2) 0.045(2) 0.0115(14) -0.0101(16) 0.0012(13)
O5A 0.081(9) 0.055(8) 0.101(11) -0.007(6) -0.056(8) -0.024(5)
O6A 0.036(5) 0.051(7) 0.083(12) 0.011(7) -0.023(6) -0.004(5)
Cl4B 0.055(2) 0.058(3) 0.061(3) -0.010(2) -0.018(2) 0.022(2)
Cl5B 0.057(2) 0.061(3) 0.059(3) -0.008(2) 0.018(2) -0.020(2)
O5B 0.028(5) 0.047(7) 0.048(6) 0.000(5) 0.000(5) -0.001(4)
O6B 0.075(9) 0.083(8) 0.038(6) -0.003(5) 0.035(5) -0.042(6)
Cl6 0.052(2) 0.0214(15) 0.038(2) -0.0042(18) 0.0019(13) -0.0004(14)
O4 0.044(6) 0.075(11) 0.037(6) 0.009(10) -0.003(4) -0.003(9)
S1 0.0246(6) 0.0502(9) 0.0473(9) 0.0106(8) 0.0054(7) 0.0026(5)
S2 0.0270(6) 0.0473(8) 0.0488(9) 0.0143(8) 0.0051(7) 0.0069(5)
S3 0.0256(6) 0.0484(9) 0.0468(9) 0.0100(9) -0.0005(6) 0.0049(5)
S4 0.0263(6) 0.0443(8) 0.0417(8) 0.0103(8) 0.0003(7) 0.0023(5)
S5 0.0292(7) 0.0743(11) 0.0549(10) 0.0226(10) 0.0089(8) 0.0167(7)
S6 0.0344(7) 0.0656(10) 0.0418(9) 0.0180(9) 0.0070(7) 0.0057(7)
S7 0.0316(7) 0.0562(9) 0.0378(8) 0.0139(8) 0.0029(7) 0.0066(6)
S8 0.0342(7) 0.0656(9) 0.0356(8) 0.0128(8) 0.0025(7) 0.0180(7)
C1 0.025(2) 0.032(2) 0.035(3) -0.001(2) -0.001(2) -0.0037(18)
C2 0.020(3) 0.047(3) 0.043(3) 0.005(3) 0.000(2) 0.000(2)
C3 0.025(3) 0.031(2) 0.041(3) 0.003(2) -0.002(2) 0.005(2)
C4 0.028(3) 0.031(2) 0.036(3) -0.009(3) -0.007(2) 0.002(2)
C5 0.018(2) 0.039(3) 0.027(2) 0.000(3) 0.006(2) 0.0029(19)
C6 0.026(3) 0.051(3) 0.015(2) -0.001(2) 0.0029(18) 0.001(2)
C7 0.035(3) 0.099(5) 0.068(4) 0.042(4) 0.022(3) 0.036(3)
C8 0.025(3) 0.074(4) 0.062(4) 0.034(4) 0.002(3) -0.008(2)
C9 0.026(3) 0.059(4) 0.063(4) 0.001(4) 0.007(3) 0.003(2)
C10 0.036(3) 0.062(3) 0.033(3) -0.015(3) -0.001(3) 0.002(2)
S11 0.0248(6) 0.0454(8) 0.0510(9) -0.0147(8) 0.0060(7) -0.0049(5)
S12 0.0228(6) 0.0509(9) 0.0464(9) -0.0110(8) 0.0060(6) -0.0010(5)
S13 0.0236(6) 0.0412(8) 0.0441(9) -0.0097(8) 0.0011(7) 0.0006(5)
S14 0.0237(6) 0.0492(9) 0.0487(9) -0.0099(9) 0.0009(6) -0.0048(5)
S15 0.0314(7) 0.0658(10) 0.0438(9) -0.0199(9) 0.0069(7) -0.0038(7)
S16 0.0298(7) 0.0742(11) 0.0566(10) -0.0235(10) 0.0107(8) -0.0184(7)
S17 0.0297(7) 0.0664(10) 0.0527(10) -0.0180(9) 0.0037(7) -0.0166(7)
S18 0.0284(6) 0.0557(8) 0.0410(8) -0.0122(8) 0.0064(6) -0.0048(6)
C11 0.023(2) 0.032(2) 0.035(3) -0.001(2) 0.001(2) 0.0051(18)
C12 0.018(2) 0.044(3) 0.047(3) -0.006(3) 0.005(2) 0.0027(19)
C13 0.029(3) 0.031(2) 0.043(3) 0.009(3) -0.007(3) -0.004(2)
C14 0.020(2) 0.037(3) 0.043(3) -0.003(3) -0.002(2) -0.008(2)
C15 0.020(2) 0.041(3) 0.025(3) 0.003(2) 0.0028(19) -0.001(2)
C16 0.024(2) 0.043(3) 0.028(3) -0.004(3) 0.008(2) -0.004(2)
C17 0.027(3) 0.077(5) 0.059(4) -0.032(4) 0.002(3) 0.008(3)
C18 0.035(3) 0.101(5) 0.071(5) -0.044(5) 0.021(3) -0.025(3)
C19A 0.035(4) 0.051(4) 0.042(4) 0.016(4) 0.005(3) -0.003(3)
C19B 0.030(13) 0.075(18) 0.022(10) 0.008(12) 0.009(10) 0.008(12)
C20 0.023(3) 0.075(4) 0.085(5) -0.005(4) 0.009(3) -0.002(3)

loop_
_atom_type_symbol
_atom_type_description
_atom_type_scat_dispersion_real
_atom_type_scat_dispersion_imag
_atom_type_scat_source
C C 0.0033 0.0016 'International Tables Vol C Tables 4.2.6.8 and 6.1.1.4'
H H 0.0000 0.0000 'International Tables Vol C Tables 4.2.6.8 and 6.1.1.4'
Cl Cl 0.1484 0.1585 'International Tables Vol C Tables 4.2.6.8 and 6.1.1.4'
Mn Mn 0.3368 0.7283 'International Tables Vol C Tables 4.2.6.8 and 6.1.1.4'
S S 0.1246 0.1234 'International Tables Vol C Tables 4.2.6.8 and 6.1.1.4'
O O 0.0106 0.0060 'International Tables Vol C Tables 4.2.6.8 and 6.1.1.4'

loop_
_geom_angle_atom_site_label_1
_geom_angle_atom_site_label_2
_geom_angle_atom_site_label_3
_geom_angle
_geom_angle_site_symmetry_1
_geom_angle_site_symmetry_3
_geom_angle_publ_flag
O1 Mn1 O1 87.3(2) . 3 ?
O1 Mn1 O3 84.95(14) . . ?
O1 Mn1 O3 84.95(14) 3 . ?
O1 Mn1 Cl2 88.96(11) . . ?
O1 Mn1 Cl2 175.72(11) 3 . ?
O3 Mn1 Cl2 92.57(10) . . ?
O1 Mn1 Cl2 175.72(11) . 3 ?
O1 Mn1 Cl2 88.96(11) 3 3 ?
O3 Mn1 Cl2 92.57(10) . 3 ?
Cl2 Mn1 Cl2 94.65(7) . 3 ?
O1 Mn1 Cl1 87.59(9) . . ?
O1 Mn1 Cl1 87.59(9) 3 . ?
O3 Mn1 Cl1 169.68(16) . . ?
Cl2 Mn1 Cl1 94.42(4) . . ?
Cl2 Mn1 Cl1 94.42(4) 3 . ?
O2 Mn2 O2 86.0(3) 3 . ?
O2 Mn2 Cl3 176.85(15) 3 3 ?
O2 Mn2 Cl3 90.88(15) . 3 ?
O2 Mn2 Cl3 90.88(15) 3 . ?
O2 Mn2 Cl3 176.85(15) . . ?
Cl3 Mn2 Cl3 92.26(8) 3 . ?
O2 Mn2 Cl1 88.18(11) 3 2 ?
O2 Mn2 Cl1 88.18(11) . 2 ?
Cl3 Mn2 Cl1 91.95(4) 3 2 ?
Cl3 Mn2 Cl1 91.95(4) . 2 ?
O2 Mn2 Cl1 83.24(11) 3 . ?
O2 Mn2 Cl1 83.24(11) . . ?
Cl3 Mn2 Cl1 96.18(4) 3 . ?
Cl3 Mn2 Cl1 96.18(4) . . ?
Cl1 Mn2 Cl1 168.25(5) 2 . ?
Mn1 Cl1 Mn2 119.38(6) . 2_554 ?
Mn1 Cl1 Mn2 117.59(6) . . ?
Mn2 Cl1 Mn2 123.03(5) 2_554 . ?
Mn1 O1 H1A 127(4) . . ?
Mn1 O1 H1B 107(4) . . ?
H1A O1 H1B 104.0(16) . . ?
Mn2 O2 H2A 129(5) . . ?
Mn2 O2 H2B 106(5) . . ?
H2A O2 H2B 102.5(16) . . ?
Mn1 O3 H3A 114(5) . . ?
Mn1 O3 H3B 143(5) . . ?
H3A O3 H3B 103.3(17) . . ?
O5A Mn3 Cl5B 161.9(5) . . ?
O5A Mn3 Cl4B 82.9(5) . . ?
Cl5B Mn3 Cl4B 111.2(2) . . ?
O5A Mn3 O4 85.4(7) . . ?
Cl5B Mn3 O4 102.0(5) . . ?
Cl4B Mn3 O4 102.1(5) . . ?
O5A Mn3 O6A 86.5(7) . . ?
Cl5B Mn3 O6A 78.0(3) . . ?
Cl4B Mn3 O6A 167.2(4) . . ?
O4 Mn3 O6A 84.1(7) . . ?
O5A Mn3 O6B 75.9(7) . 6_554 ?
Cl5B Mn3 O6B 89.2(3) . 6_554 ?
Cl4B Mn3 O6B 158.7(4) . 6_554 ?
O4 Mn3 O6B 78.6(7) . 6_554 ?
O6A Mn3 O6B 11.7(4) . 6_554 ?
O5A Mn3 Cl4A 91.4(5) . . ?
Cl5B Mn3 Cl4A 104.45(17) . . ?
Cl4B Mn3 Cl4A 12.95(14) . . ?
O4 Mn3 Cl4A 93.2(5) . . ?
O6A Mn3 Cl4A 176.8(4) . . ?
O6B Mn3 Cl4A 165.4(3) 6_554 . ?
O5A Mn3 Cl5A 172.6(6) . . ?
Cl5B Mn3 Cl5A 12.72(15) . . ?
Cl4B Mn3 Cl5A 104.52(17) . . ?
O4 Mn3 Cl5A 93.3(5) . . ?
O6A Mn3 Cl5A 86.1(3) . . ?
O6B Mn3 Cl5A 96.7(3) 6_554 . ?
Cl4A Mn3 Cl5A 95.89(17) . . ?
O5A Mn3 Cl6 86.1(5) . 7 ?
Cl5B Mn3 Cl6 84.2(2) . 7 ?
Cl4B Mn3 Cl6 84.0(2) . 7 ?
O4 Mn3 Cl6 168.9(4) . 7 ?
O6A Mn3 Cl6 88.2(4) . 7 ?
O6B Mn3 Cl6 92.3(5) 6_554 7 ?
Cl4A Mn3 Cl6 94.2(2) . 7 ?
Cl5A Mn3 Cl6 94.2(2) . 7 ?
O5A Mn3 Cl6 86.5(5) . . ?
Cl5B Mn3 Cl6 101.3(2) . . ?
Cl4B Mn3 Cl6 100.8(2) . . ?
O4 Mn3 Cl6 1.9(8) . . ?
O6A Mn3 Cl6 85.7(4) . . ?
O6B Mn3 Cl6 80.4(5) 6_554 . ?
Cl4A Mn3 Cl6 91.7(2) . . ?
Cl5A Mn3 Cl6 92.4(2) . . ?
Cl6 Mn3 Cl6 170.7(4) 7 . ?
O6B Mn4 Cl4A 79.8(6) . . ?
O6B Mn4 Cl5A 163.0(6) . . ?
Cl4A Mn4 Cl5A 115.47(16) . . ?
O6B Mn4 O5B 88.7(7) . 6 ?
Cl4A Mn4 O5B 166.9(3) . 6 ?
Cl5A Mn4 O5B 75.2(3) . 6 ?
O6B Mn4 O5A 77.2(7) . 6 ?
Cl4A Mn4 O5A 155.0(3) . 6 ?
Cl5A Mn4 O5A 86.4(3) . 6 ?
O5B Mn4 O5A 12.1(4) 6 6 ?
O6B Mn4 Cl5B 175.7(6) . . ?
Cl4A Mn4 Cl5B 104.48(17) . . ?
Cl5A Mn4 Cl5B 13.35(14) . . ?
O5B Mn4 Cl5B 87.0(3) 6 . ?
O5A Mn4 Cl5B 98.6(3) 6 . ?
O6B Mn4 Cl4B 91.4(6) . . ?
Cl4A Mn4 Cl4B 13.04(15) . . ?
Cl5A Mn4 Cl4B 104.64(17) . . ?
O5B Mn4 Cl4B 179.6(4) 6 . ?
O5A Mn4 Cl4B 168.0(3) 6 . ?
Cl5B Mn4 Cl4B 92.8(2) . . ?
O6B Mn4 Cl6 86.8(5) . . ?
Cl4A Mn4 Cl6 97.6(2) . . ?
Cl5A Mn4 Cl6 97.9(2) . . ?
O5B Mn4 Cl6 88.0(4) 6 . ?
O5A Mn4 Cl6 90.7(5) 6 . ?
Cl5B Mn4 Cl6 92.40(19) . . ?
Cl4B Mn4 Cl6 92.4(2) . . ?
O6B Mn4 Cl6 85.1(5) . 6 ?
Cl4A Mn4 Cl6 88.2(2) . 6 ?
Cl5A Mn4 Cl6 87.8(2) . 6 ?
O5B Mn4 Cl6 84.6(4) 6 6 ?
O5A Mn4 Cl6 80.4(5) 6 6 ?
Cl5B Mn4 Cl6 95.06(19) . 6 ?
Cl4B Mn4 Cl6 95.11(19) . 6 ?
Cl6 Mn4 Cl6 169.14(19) . 6 ?
Mn4 Cl4A Mn3 60.22(12) . . ?
Mn4 Cl5A Mn3 59.94(12) . . ?
Mn3 O5A Mn4 89.1(7) . 6_554 ?
Mn3 Cl4B Mn4 60.30(13) . . ?
Mn3 Cl5B Mn4 60.57(14) . . ?
Mn4 O6B Mn3 89.0(7) . 6 ?
Mn3 Cl6 Mn3 170.7(4) 7_545 . ?
Mn3 Cl6 Mn4 119.5(3) 7_545 . ?
Mn3 Cl6 Mn4 51.20(11) . . ?
Mn3 Cl6 Mn4 118.0(3) 7_545 6_554 ?
Mn3 Cl6 Mn4 71.24(16) . 6_554 ?
Mn4 Cl6 Mn4 122.44(16) . 6_554 ?
C1 S1 C3 94.7(3) . . ?
C4 S2 C1 95.8(3) . . ?
C2 S3 C5 94.3(2) . . ?
C6 S4 C2 96.4(3) . . ?
C7 S5 C3 102.9(3) . . ?
C4 S6 C8 99.5(3) . . ?
C5 S7 C9 101.6(3) . . ?
C6 S8 C10 102.1(3) . . ?
C2 C1 S1 123.2(3) . . ?
C2 C1 S2 122.5(3) . . ?
S1 C1 S2 114.3(3) . . ?
C1 C2 S3 122.0(3) . . ?
C1 C2 S4 122.1(4) . . ?
S3 C2 S4 115.7(3) . . ?
C4 C3 S1 119.9(4) . . ?
C4 C3 S5 127.1(4) . . ?
S1 C3 S5 113.1(3) . . ?
C3 C4 S6 130.4(4) . . ?
C3 C4 S2 115.4(4) . . ?
S6 C4 S2 114.1(3) . . ?
C6 C5 S3 120.2(4) . . ?
C6 C5 S7 125.9(4) . . ?
S3 C5 S7 113.8(3) . . ?
C5 C6 S8 130.0(4) . . ?
C5 C6 S4 113.3(4) . . ?
S8 C6 S4 116.5(3) . . ?
C8 C7 S5 115.1(5) . . ?
C8 C7 H7A 108.5 . . ?
S5 C7 H7A 108.5 . . ?
C8 C7 H7B 108.5 . . ?
S5 C7 H7B 108.5 . . ?
H7A C7 H7B 107.5 . . ?
C7 C8 S6 114.4(4) . . ?
C7 C8 H8A 108.7 . . ?
S6 C8 H8A 108.7 . . ?
C7 C8 H8B 108.7 . . ?
S6 C8 H8B 108.7 . . ?
H8A C8 H8B 107.6 . . ?
C10 C9 S7 114.5(4) . . ?
C10 C9 H9A 108.6 . . ?
S7 C9 H9A 108.6 . . ?
C10 C9 H9B 108.6 . . ?
S7 C9 H9B 108.6 . . ?
H9A C9 H9B 107.6 . . ?
C9 C10 S8 116.1(4) . . ?
C9 C10 H10A 108.3 . . ?
S8 C10 H10A 108.3 . . ?
C9 C10 H10B 108.3 . . ?
S8 C10 H10B 108.3 . . ?
H10A C10 H10B 107.4 . . ?
C13 S11 C11 96.4(3) . . ?
C11 S12 C14 94.4(3) . . ?
C15 S13 C12 96.3(3) . . ?
C12 S14 C16 94.6(2) . . ?
C13 S15 C17 100.5(3) . . ?
C18 S16 C14 103.8(3) . . ?
C15 S17 C19B 98.1(8) . . ?
C15 S17 C19A 102.6(3) . . ?
C16 S18 C20 102.3(3) . . ?
C12 C11 S12 122.7(3) . . ?
C12 C11 S11 122.9(3) . . ?
S12 C11 S11 114.4(3) . . ?
C11 C12 S14 122.9(3) . . ?
C11 C12 S13 121.5(4) . . ?
S14 C12 S13 115.5(3) . . ?
C14 C13 S15 130.5(4) . . ?
C14 C13 S11 114.3(4) . . ?
S15 C13 S11 115.1(3) . . ?
C13 C14 S12 120.5(4) . . ?
C13 C14 S16 125.9(4) . . ?
S12 C14 S16 113.5(3) . . ?
C16 C15 S17 129.0(4) . . ?
C16 C15 S13 114.0(3) . . ?
S17 C15 S13 116.8(3) . . ?
C15 C16 S14 119.5(4) . . ?
C15 C16 S18 126.6(4) . . ?
S14 C16 S18 113.8(3) . . ?
C18 C17 S15 114.1(4) . . ?
C18 C17 H17A 108.7 . . ?
S15 C17 H17A 108.7 . . ?
C18 C17 H17B 108.7 . . ?
S15 C17 H17B 108.7 . . ?
H17A C17 H17B 107.6 . . ?
C17 C18 S16 115.4(5) . . ?
C17 C18 H18A 108.4 . . ?
S16 C18 H18A 108.4 . . ?
C17 C18 H18B 108.4 . . ?
S16 C18 H18B 108.4 . . ?
H18A C18 H18B 107.5 . . ?
C20 C19A S17 117.8(5) . . ?
C20 C19A H19A 107.9 . . ?
S17 C19A H19A 107.9 . . ?
C20 C19A H19B 107.9 . . ?
S17 C19A H19B 107.9 . . ?
H19A C19A H19B 107.2 . . ?
C20 C19B S17 125.6(15) . . ?
C20 C19B H19C 105.9 . . ?
S17 C19B H19C 105.9 . . ?
C20 C19B H19D 105.9 . . ?
S17 C19B H19D 105.9 . . ?
H19C C19B H19D 106.2 . . ?
C19B C20 S18 121.1(10) . . ?
C19A C20 S18 116.1(5) . . ?
C19B C20 H20A 130.1 . . ?
C19A C20 H20A 108.3 . . ?
S18 C20 H20A 108.3 . . ?
C19A C20 H20B 108.3 . . ?
S18 C20 H20B 108.3 . . ?
H20A C20 H20B 107.4 . . ?
C19B C20 H20C 107.1 . . ?
S18 C20 H20C 107.1 . . ?
C19B C20 H20D 107.1 . . ?
S18 C20 H20D 107.1 . . ?
H20C C20 H20D 106.8 . . ?

loop_
_geom_bond_atom_site_label_1
_geom_bond_atom_site_label_2
_geom_bond_distance
_geom_bond_site_symmetry_2
_geom_bond_publ_flag
Mn1 O1 2.180(3) . ?
Mn1 O1 2.180(3) 3 ?
Mn1 O3 2.248(4) . ?
Mn1 Cl2 2.4910(13) . ?
Mn1 Cl2 2.4910(13) 3 ?
Mn1 Cl1 2.6308(15) . ?
Mn2 O2 2.185(4) 3 ?
Mn2 O2 2.185(4) . ?
Mn2 Cl3 2.4633(13) 3 ?
Mn2 Cl3 2.4633(13) . ?
Mn2 Cl1 2.7385(19) 2 ?
Mn2 Cl1 2.7513(19) . ?
Cl1 Mn2 2.7385(19) 2_554 ?
O1 H1A 0.823(10) . ?
O1 H1B 0.825(10) . ?
O2 H2A 0.827(10) . ?
O2 H2B 0.828(10) . ?
O3 H3A 0.827(10) . ?
O3 H3B 0.820(10) . ?
Mn3 O5A 2.122(15) . ?
Mn3 Cl5B 2.164(6) . ?
Mn3 Cl4B 2.184(5) . ?
Mn3 O4 2.260(14) . ?
Mn3 O6A 2.263(18) . ?
Mn3 Mn4 2.355(3) . ?
Mn3 O6B 2.43(2) 6_554 ?
Mn3 Cl4A 2.487(4) . ?
Mn3 Cl5A 2.491(4) . ?
Mn3 Cl6 2.636(4) 7 ?
Mn3 Cl6 2.699(4) . ?
Mn3 Mn4 3.175(3) 6_554 ?
Mn4 O6B 2.092(13) . ?
Mn4 Cl4A 2.177(5) . ?
Mn4 Cl5A 2.195(5) . ?
Mn4 O5B 2.234(12) 6 ?
Mn4 O5A 2.393(19) 6 ?
Mn4 Cl5B 2.475(5) . ?
Mn4 Cl4B 2.477(5) . ?
Mn4 Cl6 2.750(8) . ?
Mn4 Cl6 2.752(8) 6 ?
Mn4 Mn3 3.175(3) 6 ?
O5A Mn4 2.393(19) 6_554 ?
O5B Mn4 2.234(12) 6_554 ?
O6B Mn3 2.43(2) 6 ?
Cl6 Mn3 2.636(4) 7_545 ?
Cl6 Mn4 2.752(8) 6_554 ?
S1 C1 1.728(5) . ?
S1 C3 1.759(6) . ?
S2 C4 1.761(5) . ?
S2 C1 1.765(6) . ?
S3 C2 1.721(6) . ?
S3 C5 1.733(4) . ?
S4 C6 1.744(5) . ?
S4 C2 1.756(5) . ?
S5 C7 1.751(7) . ?
S5 C3 1.779(5) . ?
S6 C4 1.719(6) . ?
S6 C8 1.805(6) . ?
S7 C5 1.773(5) . ?
S7 C9 1.787(6) . ?
S8 C6 1.711(5) . ?
S8 C10 1.815(6) . ?
C1 C2 1.362(5) . ?
C3 C4 1.302(7) . ?
C5 C6 1.381(7) . ?
C7 C8 1.513(8) . ?
C7 H7A 0.9700 . ?
C7 H7B 0.9700 . ?
C8 H8A 0.9700 . ?
C8 H8B 0.9700 . ?
C9 C10 1.485(8) . ?
C9 H9A 0.9700 . ?
C9 H9B 0.9700 . ?
C10 H10A 0.9700 . ?
C10 H10B 0.9700 . ?
S11 C13 1.755(5) . ?
S11 C11 1.759(6) . ?
S12 C11 1.729(5) . ?
S12 C14 1.748(6) . ?
S13 C15 1.744(5) . ?
S13 C12 1.764(5) . ?
S14 C12 1.721(6) . ?
S14 C16 1.745(5) . ?
S15 C13 1.712(6) . ?
S15 C17 1.802(6) . ?
S16 C18 1.754(7) . ?
S16 C14 1.789(5) . ?
S17 C15 1.713(5) . ?
S17 C19B 1.72(2) . ?
S17 C19A 1.822(8) . ?
S18 C16 1.771(5) . ?
S18 C20 1.791(6) . ?
C11 C12 1.365(5) . ?
C13 C14 1.321(7) . ?
C15 C16 1.378(7) . ?
C17 C18 1.524(8) . ?
C17 H17A 0.9700 . ?
C17 H17B 0.9700 . ?
C18 H18A 0.9700 . ?
C18 H18B 0.9700 . ?
C19A C20 1.445(9) . ?
C19A H19A 0.9700 . ?
C19A H19B 0.9700 . ?
C19B C20 1.427(17) . ?
C19B H19C 0.9700 . ?
C19B H19D 0.9700 . ?
C20 H20A 0.9700 . ?
C20 H20B 0.9700 . ?
C20 H20C 0.9700 . ?
C20 H20D 0.9700 . ?
